data_4514909
loop_
_publ_author_name
'Barve, Indrajeet J.'
'Chang, Wong-Jin'
'Lin, Yen-Tzu'
'Thikekar, Tushar Ulhas'
'Sun, Chung-Ming'

_publ_section_title
;
 Base Controlled Three-Component Regioselective Synthesis of 2-Imino
 Thiazolines and 2-Thioxoimidazolin-4-ones.
;
_journal_issue 4
_journal_name_full 'ACS combinatorial science'
_journal_page_first 269
_journal_page_last 275
_journal_paper_doi 10.1021/acscombsci.8b00152
_journal_volume 21
_journal_year 2019
_chemical_formula_sum 'C16 H14 N2 O S'
_chemical_formula_weight 282.35
_space_group_crystal_system monoclinic
_space_group_IT_number 15
_space_group_name_Hall '-C 2yc'
_space_group_name_H-M_alt 'C 1 2/c 1'
_symmetry_space_group_name_Hall '-C 2yc'
_symmetry_space_group_name_H-M 'C 1 2/c 1'
_atom_sites_solution_hydrogens mixed
_audit_creation_method SHELXL-2014/6
_cell_angle_alpha 90
_cell_angle_beta 106.921(3)
_cell_angle_gamma 90
_cell_formula_units_Z 8
_cell_length_a 28.396(3)
_cell_length_b 4.9950(5)
_cell_length_c 20.877(2)
_cell_measurement_reflns_used 3997
_cell_measurement_temperature 100(2)
_cell_measurement_theta_max 25.6139
_cell_measurement_theta_min 2.8617
_cell_volume 2833.0(5)
_computing_cell_refinement 'SAINT V8.34A (Bruker AXS Inc., 2013)'
_computing_data_collection 'Bruker APEX2'
_computing_data_reduction 'SAINT V8.34A (Bruker AXS Inc., 2013)'
_computing_molecular_graphics 'Bruker SHELXTL'
_computing_publication_material 'Bruker SHELXTL'
_computing_structure_refinement 'SHELXL-2014/6 (Sheldrick, 2014)'
_diffrn_ambient_temperature 100(2)
_diffrn_detector_area_resol_mean 8.3333
_diffrn_measured_fraction_theta_full 1.000
_diffrn_measured_fraction_theta_max 1.000
_diffrn_measurement_device_type 'Bruker APEX-II CCD'
_diffrn_measurement_method '\f and \w scans'
_diffrn_radiation_type MoK\a
_diffrn_radiation_wavelength 0.71073
_diffrn_reflns_av_R_equivalents 0.0443
_diffrn_reflns_av_unetI/netI 0.0292
_diffrn_reflns_Laue_measured_fraction_full 1.000
_diffrn_reflns_Laue_measured_fraction_max 1.000
_diffrn_reflns_limit_h_max 35
_diffrn_reflns_limit_h_min -35
_diffrn_reflns_limit_k_max 4
_diffrn_reflns_limit_k_min -6
_diffrn_reflns_limit_l_max 26
_diffrn_reflns_limit_l_min -26
_diffrn_reflns_number 18183
_diffrn_reflns_point_group_measured_fraction_full 1.000
_diffrn_reflns_point_group_measured_fraction_max 1.000
_diffrn_reflns_theta_full 25.242
_diffrn_reflns_theta_max 26.424
_diffrn_reflns_theta_min 1.499
_exptl_absorpt_coefficient_mu 0.225
_exptl_absorpt_correction_T_max 0.9485
_exptl_absorpt_correction_T_min 0.8298
_exptl_absorpt_correction_type multi-scan
_exptl_absorpt_process_details 'SADABS V2014/4 (Bruker AXS Inc.)'
_exptl_crystal_colour Colorless
_exptl_crystal_density_diffrn 1.324
_exptl_crystal_density_meas ?
_exptl_crystal_density_method 'not measured'
_exptl_crystal_description Lump
_exptl_crystal_F_000 1184
_exptl_crystal_size_max 0.25
_exptl_crystal_size_mid 0.22
_exptl_crystal_size_min 0.20
_refine_diff_density_max 0.875
_refine_diff_density_min -1.089
_refine_diff_density_rms 0.104
_refine_ls_extinction_method none
_refine_ls_goodness_of_fit_ref 1.045
_refine_ls_hydrogen_treatment constr
_refine_ls_matrix_type full
_refine_ls_number_parameters 218
_refine_ls_number_reflns 2910
_refine_ls_number_restraints 111
_refine_ls_restrained_S_all 1.032
_refine_ls_R_factor_all 0.1083
_refine_ls_R_factor_gt 0.0834
_refine_ls_shift/su_max 0.000
_refine_ls_shift/su_mean 0.000
_refine_ls_structure_factor_coef Fsqd
_refine_ls_weighting_details 'w=1/[\s^2^(Fo^2^)+(0.0894P)^2^+13.1870P] where P=(Fo^2^+2Fc^2^)/3'
_refine_ls_weighting_scheme calc
_refine_ls_wR_factor_gt 0.2062
_refine_ls_wR_factor_ref 0.2302
_reflns_Friedel_coverage 0.000
_reflns_number_gt 2190
_reflns_number_total 2910
_reflns_threshold_expression 'I > 2\s(I)'
_cod_data_source_file co8b00152_si_004.cif
_cod_data_source_block mo_180539lt_0m_a
_cod_depositor_comments
;
The following automatic conversions were performed:

'_exptl_crystal_density_meas' value 'not measured' was changed to '?'
- the value is perceived as not measured.

Automatic conversion script
Id: cif_fix_values 4973 2017-02-22 13:04:09Z antanas 
;
_cod_database_code 4514909
_shelx_space_group_comment
;
The symmetry employed for this shelxl refinement is uniquely defined
by the following loop, which should always be used as a source of
symmetry information in preference to the above space-group names.
They are only intended as comments.
;
_shelxl_version_number 2014/6

loop_
_space_group_symop_operation_xyz
'x, y, z'
'-x, y, -z+1/2'
'x+1/2, y+1/2, z'
'-x+1/2, y+1/2, -z+1/2'
'-x, -y, -z'
'x, -y, z-1/2'
'-x+1/2, -y+1/2, -z'
'x+1/2, -y+1/2, z-1/2'

loop_
_atom_site_label
_atom_site_type_symbol
_atom_site_fract_x
_atom_site_fract_y
_atom_site_fract_z
_atom_site_U_iso_or_equiv
_atom_site_adp_type
_atom_site_occupancy
_atom_site_site_symmetry_order
_atom_site_calc_flag
_atom_site_refinement_flags_posn
_atom_site_refinement_flags_adp
_atom_site_refinement_flags_occupancy
_atom_site_disorder_assembly
_atom_site_disorder_group
C1 C 0.37135(13) 0.5670(8) 0.40112(18) 0.0429(8) Uani 1 1 d . . . . .
C2 C 0.3845(2) 0.3879(12) 0.3606(2) 0.0785(16) Uani 1 1 d . . . . .
H2 H 0.3607 0.2698 0.3334 0.094 Uiso 1 1 calc R U . . .
C3 C 0.4323(3) 0.3794(17) 0.3595(3) 0.102(2) Uani 1 1 d . . . . .
H3 H 0.4416 0.2537 0.3312 0.122 Uiso 1 1 calc R U . . .
C4 C 0.4666(2) 0.5453(13) 0.3975(4) 0.096(2) Uani 1 1 d . . . . .
H4 H 0.4999 0.5343 0.3969 0.115 Uiso 1 1 calc R U . . .
C5 C 0.4531(2) 0.7256(14) 0.4361(5) 0.130(3) Uani 1 1 d . . . . .
H5 H 0.4767 0.8468 0.4622 0.156 Uiso 1 1 calc R U . . .
C6 C 0.40456(17) 0.7373(12) 0.4383(4) 0.099(2) Uani 1 1 d . . . . .
H6 H 0.3952 0.8650 0.4660 0.119 Uiso 1 1 calc R U . . .
C10 C 0.14913(14) 0.6227(10) 0.3249(2) 0.0573(12) Uani 1 1 d . . . . .
C11 C 0.12229(16) 0.4176(13) 0.2867(3) 0.0744(15) Uani 1 1 d . . . . .
H11 H 0.1357 0.3198 0.2572 0.089 Uiso 1 1 calc R U . . .
C12 C 0.07625(18) 0.3545(15) 0.2913(3) 0.0931(19) Uani 1 1 d . . . . .
H12 H 0.0579 0.2152 0.2643 0.112 Uiso 1 1 calc R U . . .
C13 C 0.05662(17) 0.4905(16) 0.3343(4) 0.094(2) Uani 1 1 d . . . . .
H13 H 0.0244 0.4494 0.3361 0.113 Uiso 1 1 calc R U . . .
C14 C 0.0833(2) 0.6838(16) 0.3742(4) 0.101(2) Uani 1 1 d . . . . .
H14 H 0.0702 0.7714 0.4057 0.121 Uiso 1 1 calc R U . . .
C15 C 0.12952(19) 0.7555(13) 0.3696(3) 0.0840(17) Uani 1 1 d . . . . .
H15 H 0.1476 0.8947 0.3970 0.101 Uiso 1 1 calc R U . . .
C16 C 0.29824(12) 0.4356(7) 0.43991(16) 0.0367(7) Uani 1 1 d . . . . .
N1 N 0.25096(11) 0.5047(7) 0.42302(16) 0.0537(9) Uani 1 1 d . . . . .
H1 H 0.2343 0.4521 0.4382 0.050 Uiso 1 1 d . . . . .
N2 N 0.32036(11) 0.5842(7) 0.40015(14) 0.0450(8) Uani 1 1 d . . . . .
S1 S 0.32711(4) 0.2222(3) 0.49833(7) 0.0695(5) Uani 1 1 d . . . . .
O1 O 0.29518(13) 0.9584(10) 0.3288(2) 0.0544(12) Uani 0.722(5) 1 d D U P A 1
C7 C 0.28664(17) 0.7907(11) 0.3662(2) 0.0377(11) Uani 0.722(5) 1 d D U P A 1
C8 C 0.23765(16) 0.7434(9) 0.3790(2) 0.0340(10) Uani 0.722(5) 1 d D U P A 1
H8 H 0.2280 0.8980 0.4029 0.041 Uiso 0.722(5) 1 calc R U P A 1
C9 C 0.1979(2) 0.6780(15) 0.3139(3) 0.0447(14) Uani 0.722(5) 1 d D U P A 1
H9A H 0.1945 0.8305 0.2826 0.054 Uiso 0.722(5) 1 calc R U P A 1
H9B H 0.2083 0.5195 0.2929 0.054 Uiso 0.722(5) 1 calc R U P A 1
O1' O 0.2994(3) 0.770(2) 0.2969(5) 0.047(3) Uani 0.278(5) 1 d D U P A 2
C7' C 0.2904(4) 0.640(3) 0.3411(6) 0.037(2) Uani 0.278(5) 1 d D U P A 2
C8' C 0.2402(4) 0.556(3) 0.3459(6) 0.038(2) Uani 0.278(5) 1 d D U P A 2
H8' H 0.2274 0.3930 0.3185 0.046 Uiso 0.278(5) 1 calc R U P A 2
C9' C 0.2029(5) 0.779(3) 0.3333(9) 0.040(3) Uani 0.278(5) 1 d D U P A 2
H9'1 H 0.2022 0.8787 0.2920 0.048 Uiso 0.278(5) 1 calc R U P A 2
H9'2 H 0.2104 0.9058 0.3714 0.048 Uiso 0.278(5) 1 calc R U P A 2

loop_
_atom_site_aniso_label
_atom_site_aniso_U_11
_atom_site_aniso_U_22
_atom_site_aniso_U_33
_atom_site_aniso_U_23
_atom_site_aniso_U_13
_atom_site_aniso_U_12
C1 0.048(2) 0.044(2) 0.0454(19) 0.0078(16) 0.0271(16) -0.0032(16)
C2 0.087(4) 0.088(4) 0.057(3) -0.011(3) 0.016(2) 0.031(3)
C3 0.110(5) 0.135(6) 0.077(4) 0.018(4) 0.055(4) 0.068(5)
C4 0.072(3) 0.082(4) 0.164(6) 0.056(4) 0.082(4) 0.033(3)
C5 0.052(3) 0.088(4) 0.263(10) -0.056(6) 0.066(5) -0.020(3)
C6 0.049(3) 0.093(4) 0.166(6) -0.070(4) 0.048(3) -0.018(3)
C10 0.0381(19) 0.081(3) 0.058(2) 0.038(2) 0.0215(18) 0.017(2)
C11 0.042(2) 0.104(4) 0.078(3) 0.009(3) 0.019(2) 0.008(3)
C12 0.045(2) 0.113(5) 0.117(5) 0.022(4) 0.017(3) -0.005(3)
C13 0.034(2) 0.136(6) 0.120(5) 0.065(5) 0.035(3) 0.016(3)
C14 0.066(3) 0.133(6) 0.124(5) 0.037(5) 0.059(4) 0.042(4)
C15 0.065(3) 0.091(4) 0.106(4) 0.019(3) 0.041(3) 0.015(3)
C16 0.0449(18) 0.0354(17) 0.0374(17) 0.0037(14) 0.0241(14) -0.0012(14)
N1 0.0390(16) 0.070(2) 0.0538(19) 0.0339(18) 0.0160(14) -0.0041(16)
N2 0.0420(16) 0.0563(19) 0.0389(15) 0.0144(14) 0.0152(13) -0.0106(14)
S1 0.0536(6) 0.0732(8) 0.0995(9) 0.0581(7) 0.0502(6) 0.0320(6)
O1 0.043(2) 0.067(3) 0.052(2) 0.032(2) 0.0114(16) -0.0088(19)
C7 0.038(2) 0.043(3) 0.032(2) 0.007(2) 0.0100(17) -0.005(2)
C8 0.037(2) 0.035(2) 0.032(2) 0.0077(17) 0.0127(17) -0.0017(17)
C9 0.042(2) 0.064(4) 0.029(3) 0.006(2) 0.011(2) -0.012(3)
O1' 0.035(4) 0.064(6) 0.039(5) 0.026(4) 0.007(3) -0.010(4)
C7' 0.035(4) 0.044(5) 0.035(4) 0.011(4) 0.012(4) -0.003(4)
C8' 0.037(4) 0.043(4) 0.034(4) 0.009(4) 0.010(3) -0.003(3)
C9' 0.037(4) 0.042(5) 0.041(5) 0.003(5) 0.012(4) 0.002(4)

loop_
_atom_type_symbol
_atom_type_description
_atom_type_scat_dispersion_real
_atom_type_scat_dispersion_imag
_atom_type_scat_source
C C 0.0033 0.0016 'International Tables Vol C Tables 4.2.6.8 and 6.1.1.4'
H H 0.0000 0.0000 'International Tables Vol C Tables 4.2.6.8 and 6.1.1.4'
N N 0.0061 0.0033 'International Tables Vol C Tables 4.2.6.8 and 6.1.1.4'
O O 0.0106 0.0060 'International Tables Vol C Tables 4.2.6.8 and 6.1.1.4'
S S 0.1246 0.1234 'International Tables Vol C Tables 4.2.6.8 and 6.1.1.4'

loop_
_geom_angle_atom_site_label_1
_geom_angle_atom_site_label_2
_geom_angle_atom_site_label_3
_geom_angle
C6 C1 C2 120.4(4)
C6 C1 N2 120.3(4)
C2 C1 N2 119.1(4)
C1 C2 C3 119.1(6)
C1 C2 H2 120.5
C3 C2 H2 120.5
C4 C3 C2 121.6(6)
C4 C3 H3 119.2
C2 C3 H3 119.2
C5 C4 C3 118.9(5)
C5 C4 H4 120.6
C3 C4 H4 120.6
C4 C5 C6 120.6(6)
C4 C5 H5 119.7
C6 C5 H5 119.7
C1 C6 C5 119.4(5)
C1 C6 H6 120.3
C5 C6 H6 120.3
C11 C10 C15 118.7(4)
C11 C10 C9 115.3(5)
C15 C10 C9 125.9(5)
C11 C10 C9' 137.4(7)
C15 C10 C9' 103.8(7)
C12 C11 C10 120.4(5)
C12 C11 H11 119.8
C10 C11 H11 119.8
C13 C12 C11 120.6(6)
C13 C12 H12 119.7
C11 C12 H12 119.7
C14 C13 C12 119.8(5)
C14 C13 H13 120.1
C12 C13 H13 120.1
C13 C14 C15 120.7(6)
C13 C14 H14 119.7
C15 C14 H14 119.7
C10 C15 C14 119.7(6)
C10 C15 H15 120.2
C14 C15 H15 120.2
N1 C16 N2 107.4(3)
N1 C16 S1 127.6(2)
N2 C16 S1 124.9(3)
C16 N1 C8 115.3(3)
C16 N1 C8' 101.2(5)
C16 N1 H1 123.4
C8 N1 H1 120.2
C8' N1 H1 125.2
C7' N2 C16 113.1(5)
C7' N2 C1 113.6(5)
C16 N2 C1 125.8(3)
C16 N2 C7 108.9(3)
C1 N2 C7 124.6(3)
O1 C7 N2 125.4(4)
O1 C7 C8 126.0(4)
N2 C7 C8 108.3(3)
N1 C8 C7 98.8(3)
N1 C8 C9 111.6(4)
C7 C8 C9 110.8(4)
N1 C8 H8 111.7
C7 C8 H8 111.7
C9 C8 H8 111.7
C10 C9 C8 112.3(4)
C10 C9 H9A 109.1
C8 C9 H9A 109.1
C10 C9 H9B 109.1
C8 C9 H9B 109.1
H9A C9 H9B 107.9
O1' C7' N2 127.4(10)
O1' C7' C8' 127.3(10)
N2 C7' C8' 104.3(8)
C9' C8' C7' 114.2(11)
C9' C8' N1 102.4(10)
C7' C8' N1 101.9(8)
C9' C8' H8' 112.4
C7' C8' H8' 112.4
N1 C8' H8' 112.4
C8' C9' C10 104.2(10)
C8' C9' H9'1 110.9
C10 C9' H9'1 110.9
C8' C9' H9'2 110.9
C10 C9' H9'2 110.9
H9'1 C9' H9'2 108.9

loop_
_geom_bond_atom_site_label_1
_geom_bond_atom_site_label_2
_geom_bond_distance
C1 C6 1.338(6)
C1 C2 1.356(6)
C1 N2 1.445(4)
C2 C3 1.366(8)
C2 H2 0.9500
C3 C4 1.347(10)
C3 H3 0.9500
C4 C5 1.338(9)
C4 H4 0.9500
C5 C6 1.393(6)
C5 H5 0.9500
C6 H6 0.9500
C10 C11 1.383(7)
C10 C15 1.386(7)
C10 C9 1.495(7)
C10 C9' 1.679(17)
C11 C12 1.375(7)
C11 H11 0.9500
C12 C13 1.367(9)
C12 H12 0.9500
C13 C14 1.354(10)
C13 H13 0.9500
C14 C15 1.392(7)
C14 H14 0.9500
C15 H15 0.9500
C16 N1 1.330(4)
C16 N2 1.392(4)
C16 S1 1.648(3)
N1 C8 1.485(5)
N1 C8' 1.571(12)
N1 H1 0.6932
N2 C7' 1.307(12)
N2 C7 1.445(6)
O1 C7 1.217(5)
C7 C8 1.510(6)
C8 C9 1.528(6)
C8 H8 1.0000
C9 H9A 0.9900
C9 H9B 0.9900
O1' C7' 1.215(12)
C7' C8' 1.515(12)
C8' C9' 1.508(14)
C8' H8' 1.0000
C9' H9'1 0.9900
C9' H9'2 0.9900
